data_7715027
loop_
_publ_author_name
'Wang, Yu-Jie'
'Qiu, Zhao-Feng'
'Zhang, Ya'
'Wang, Fang-Fang'
'Zhao, Yue'
'Sun, Wei-Yin'

_publ_section_title
;
 Silver frameworks based on a tetraphenylethylene-imidazole ligand for
 electrocatalytic reduction of CO<sub>2</sub> to CO.
;
_journal_issue 8
_journal_name_full 'Dalton transactions (Cambridge, England : 2003)'
_journal_page_first 3685
_journal_page_last 3689
_journal_paper_doi 10.1039/d3dt04056a
_journal_volume 53
_journal_year 2024
_chemical_formula_moiety 'C19 H14 Ag N4, C F3 O3 S'
_chemical_formula_sum 'C20 H14 Ag F3 N4 O3 S'
_chemical_formula_weight 555.28
_space_group_crystal_system monoclinic
_space_group_IT_number 12
_space_group_name_Hall '-C 2y'
_space_group_name_H-M_alt 'C 1 2/m 1'
_atom_sites_solution_hydrogens geom
_atom_sites_solution_primary dual
_audit_creation_date 2023-11-01
_audit_creation_method
;
Olex2 1.5
(compiled 2023.08.24 svn.re1ec1418 for OlexSys, GUI svn.r6817)
;
_audit_update_record
;
2023-12-02 deposited with the CCDC.	2024-01-18 downloaded from the CCDC.
;
_cell_angle_alpha 90
_cell_angle_beta 119.6310(10)
_cell_angle_gamma 90
_cell_formula_units_Z 4
_cell_length_a 13.9254(4)
_cell_length_b 14.9602(5)
_cell_length_c 11.7909(4)
_cell_measurement_reflns_used 6126
_cell_measurement_temperature 193.00
_cell_measurement_theta_max 53.812
_cell_measurement_theta_min 4.087
_cell_volume 2135.14(12)
_computing_cell_refinement 'SAINT V8.40B (?, 2016)'
_computing_data_reduction 'SAINT V8.40B (?, 2016)'
_computing_molecular_graphics 'Olex2 1.5 (Dolomanov et al., 2009)'
_computing_publication_material 'Olex2 1.5 (Dolomanov et al., 2009)'
_computing_structure_refinement 'SHELXL 2018/3 (Sheldrick, 2015)'
_computing_structure_solution 'SHELXT 2018/2 (Sheldrick, 2018)'
_diffrn_ambient_temperature 193.00
_diffrn_measured_fraction_theta_full 0.990
_diffrn_measured_fraction_theta_max 0.990
_diffrn_measurement_device_type 'Bruker D8 VENTURE Metaljet'
_diffrn_measurement_method '\f and \w scans'
_diffrn_radiation_type GaK\a
_diffrn_radiation_wavelength 1.34139
_diffrn_reflns_av_R_equivalents 0.0439
_diffrn_reflns_av_unetI/netI 0.0359
_diffrn_reflns_Laue_measured_fraction_full 0.990
_diffrn_reflns_Laue_measured_fraction_max 0.990
_diffrn_reflns_limit_h_max 16
_diffrn_reflns_limit_h_min -15
_diffrn_reflns_limit_k_max 15
_diffrn_reflns_limit_k_min -18
_diffrn_reflns_limit_l_max 14
_diffrn_reflns_limit_l_min -13
_diffrn_reflns_number 9034
_diffrn_reflns_point_group_measured_fraction_full 0.990
_diffrn_reflns_point_group_measured_fraction_max 0.990
_diffrn_reflns_theta_full 53.594
_diffrn_reflns_theta_max 53.906
_diffrn_reflns_theta_min 4.087
_diffrn_source_current 2.86
_diffrn_source_power 0.19937059999999998
_diffrn_source_voltage 69.71
_diffrn_standards_number 0
_exptl_absorpt_coefficient_mu 6.090
_exptl_absorpt_correction_T_max 0.7506
_exptl_absorpt_correction_T_min 0.4511
_exptl_absorpt_correction_type multi-scan
_exptl_absorpt_process_details
;
SADABS-2016/2 (Bruker,2016/2) was used for absorption correction.
wR2(int) was 0.1303 before and 0.0684 after correction.
The Ratio of minimum to maximum transmission is 0.6010.
The \l/2 correction factor is Not present.
;
_exptl_crystal_density_diffrn 1.727
_exptl_crystal_description block
_exptl_crystal_F_000 1104
_exptl_crystal_size_max 0.14
_exptl_crystal_size_mid 0.13
_exptl_crystal_size_min 0.11
_refine_diff_density_max 1.214
_refine_diff_density_min -0.859
_refine_diff_density_rms 0.111
_refine_ls_extinction_method none
_refine_ls_goodness_of_fit_ref 1.061
_refine_ls_hydrogen_treatment constr
_refine_ls_matrix_type full
_refine_ls_number_parameters 187
_refine_ls_number_reflns 2024
_refine_ls_number_restraints 0
_refine_ls_restrained_S_all 1.061
_refine_ls_R_factor_all 0.0633
_refine_ls_R_factor_gt 0.0567
_refine_ls_shift/su_max 0.000
_refine_ls_shift/su_mean 0.000
_refine_ls_structure_factor_coef Fsqd
_refine_ls_weighting_details 'w=1/[\s^2^(Fo^2^)+(0.0925P)^2^+10.9493P] where P=(Fo^2^+2Fc^2^)/3'
_refine_ls_weighting_scheme calc
_refine_ls_wR_factor_gt 0.1616
_refine_ls_wR_factor_ref 0.1679
_reflns_Friedel_coverage 0.000
_reflns_number_gt 1755
_reflns_number_total 2024
_reflns_threshold_expression 'I > 2\s(I)'
_cod_data_source_file d3dt04056a2.cif
_cod_data_source_block Ag-MOF2
_cod_depositor_comments 'Adding full bibliography for 7715026--7715027.cif.'
_cod_original_cell_volume 2135.13(12)
_cod_database_code 7715027
_shelx_shelxl_version_number 2018/3
_shelx_space_group_comment
;
The symmetry employed for this shelxl refinement is uniquely defined
by the following loop, which should always be used as a source of
symmetry information in preference to the above space-group names.
They are only intended as comments.
;
_shelx_estimated_absorpt_t_max 0.554
_shelx_estimated_absorpt_t_min 0.483
_olex2_refinement_description
;
1. Fixed Uiso
 At 1.2 times of:
  All C(H) groups
2. Others
 Sof(C5A)=Sof(H5A)=Sof(C4A)=Sof(C9A)=Sof(H9A)=Sof(C8A)=Sof(H8A)=Sof(C6A)=
 Sof(H6A)=1-FVAR(1)
 Sof(C4)=Sof(C5)=Sof(H5)=Sof(C6)=Sof(H6)=Sof(C8)=Sof(H8)=Sof(C9)=Sof(H9)=FVAR(1)
3.a Aromatic/amide H refined with riding coordinates:
 C1(H1), C2(H2), C3(H3), C5(H5), C5A(H5A), C9A(H9A), C8A(H8A), C6A(H6A),
 C6(H6), C8(H8), C9(H9)
3.b Fitted hexagon refined as free rotating group:
 C5A(C4A,C9A,C8A,C7,C6A)
;
_olex2_submission_special_instructions 'No special instructions were received'

loop_
_space_group_symop_operation_xyz
'x, y, z'
'-x, y, -z'
'x+1/2, y+1/2, z'
'-x+1/2, y+1/2, -z'
'-x, -y, -z'
'x, -y, z'
'-x+1/2, -y+1/2, -z'
'x+1/2, -y+1/2, z'

loop_
_atom_site_label
_atom_site_type_symbol
_atom_site_fract_x
_atom_site_fract_y
_atom_site_fract_z
_atom_site_U_iso_or_equiv
_atom_site_adp_type
_atom_site_occupancy
_atom_site_site_symmetry_order
_atom_site_calc_flag
_atom_site_refinement_flags_posn
_atom_site_refinement_flags_adp
_atom_site_refinement_flags_occupancy
_atom_site_disorder_assembly
_atom_site_disorder_group
Ag1 Ag 0.750000 0.750000 0.500000 0.0607(3) Uani 1 2 d S . P . .
N1 N 0.5770(4) 0.7715(4) 0.3994(5) 0.0570(12) Uani 1 1 d . . . . .
C1 C 0.5001(4) 0.7097(4) 0.3435(6) 0.0641(17) Uani 1 1 d . . . . .
H1 H 0.514870 0.647407 0.347342 0.077 Uiso 1 1 calc R U . . .
N2 N 0.3994(4) 0.7452(3) 0.2811(5) 0.0563(13) Uani 1 1 d . . . . .
C2 C 0.5216(4) 0.8508(4) 0.3696(5) 0.0522(13) Uani 1 1 d . . . . .
H2 H 0.555006 0.908013 0.396112 0.063 Uiso 1 1 calc R U . . .
C3 C 0.4130(4) 0.8357(4) 0.2973(5) 0.0532(13) Uani 1 1 d . . . . .
H3 H 0.356187 0.879514 0.263542 0.064 Uiso 1 1 calc R U . . .
C4 C 0.2987(9) 0.6991(10) 0.1933(11) 0.029(3) Uani 0.490(7) 1 d . . P A 1
C5 C 0.2079(8) 0.7283(7) 0.2048(9) 0.040(2) Uani 0.490(7) 1 d . . P A 1
H5 H 0.213121 0.778849 0.256331 0.048 Uiso 0.490(7) 1 calc R U P A 1
C5A C 0.2231(7) 0.7208(5) 0.1033(6) 0.069(4) Uani 0.510(7) 1 d G . P A 2
H5A H 0.239505 0.772296 0.068827 0.083 Uiso 0.510(7) 1 calc R U P A 2
C4A C 0.2950(5) 0.6939(5) 0.2306(6) 0.040(4) Uani 0.510(7) 1 d G . P A 2
C9A C 0.2710(4) 0.6186(5) 0.2811(4) 0.041(2) Uani 0.510(7) 1 d G . P A 2
H9A H 0.320195 0.600128 0.368087 0.049 Uiso 0.510(7) 1 calc R U P A 2
C8A C 0.1751(4) 0.5702(3) 0.2043(4) 0.040(2) Uani 0.510(7) 1 d G . P A 2
H8A H 0.158660 0.518744 0.238785 0.048 Uiso 0.510(7) 1 calc R U P A 2
C7 C 0.1031(3) 0.5972(3) 0.0770(4) 0.0452(12) Uani 1 1 d G . . . .
C6A C 0.1271(5) 0.6725(4) 0.0265(4) 0.070(4) Uani 0.510(7) 1 d G . P A 2
H6A H 0.077967 0.690910 -0.060478 0.084 Uiso 0.510(7) 1 calc R U P A 2
C6 C 0.1112(7) 0.6806(7) 0.1384(8) 0.040(2) Uani 0.490(7) 1 d . . P A 1
H6 H 0.046133 0.704942 0.133373 0.048 Uiso 0.490(7) 1 calc R U P A 1
C8 C 0.1958(6) 0.5830(6) 0.0524(8) 0.033(2) Uani 0.490(7) 1 d . . P A 1
H8 H 0.188738 0.539680 -0.010209 0.039 Uiso 0.490(7) 1 calc R U P A 1
C9 C 0.2935(7) 0.6313(6) 0.1183(9) 0.037(2) Uani 0.490(7) 1 d . . P A 1
H9 H 0.355746 0.615871 0.109728 0.045 Uiso 0.490(7) 1 calc R U P A 1
C10 C 0.000000 0.5450(5) 0.000000 0.0379(14) Uani 1 2 d S T P A .
S1 S 0.68006(17) 0.500000 0.36391(18) 0.0527(5) Uani 1 2 d S T P . .
F1 F 0.6775(6) 0.500000 0.1422(6) 0.110(2) Uani 1 2 d S T P . .
O1 O 0.7363(5) 0.5812(4) 0.3966(6) 0.1037(19) Uani 1 1 d . . . . .
F2 F 0.5463(5) 0.4303(5) 0.1386(5) 0.138(2) Uani 1 1 d . . . . .
O2 O 0.5880(6) 0.500000 0.3897(7) 0.083(2) Uani 1 2 d S T P . .
C11 C 0.6110(7) 0.500000 0.1882(9) 0.071(2) Uani 1 2 d S T P . .

loop_
_atom_site_aniso_label
_atom_site_aniso_U_11
_atom_site_aniso_U_22
_atom_site_aniso_U_33
_atom_site_aniso_U_23
_atom_site_aniso_U_13
_atom_site_aniso_U_12
Ag1 0.0214(4) 0.0694(5) 0.0728(5) -0.0135(3) 0.0092(3) -0.0094(2)
N1 0.026(2) 0.061(3) 0.067(3) -0.017(2) 0.010(2) -0.007(2)
C1 0.024(3) 0.056(3) 0.083(4) -0.026(3) 0.004(2) -0.007(2)
N2 0.024(3) 0.064(3) 0.061(3) -0.024(2) 0.006(2) -0.0044(17)
C2 0.038(3) 0.057(3) 0.057(3) -0.019(2) 0.020(2) -0.010(2)
C3 0.034(3) 0.058(3) 0.057(3) -0.015(2) 0.015(2) 0.004(2)
C4 0.014(5) 0.063(7) 0.010(5) -0.012(4) 0.005(4) -0.005(4)
C5 0.017(5) 0.060(6) 0.038(5) -0.008(4) 0.009(4) 0.001(4)
C5A 0.062(8) 0.080(8) 0.047(7) 0.008(6) 0.012(6) -0.029(7)
C4A 0.029(6) 0.068(7) 0.016(6) -0.013(5) 0.007(4) -0.007(5)
C9A 0.023(4) 0.058(6) 0.030(4) -0.006(4) 0.004(3) -0.002(4)
C8A 0.019(4) 0.052(5) 0.037(4) 0.002(4) 0.006(3) 0.003(4)
C7 0.014(2) 0.064(3) 0.041(2) -0.011(2) 0.0008(18) 0.0000(19)
C6A 0.037(6) 0.098(9) 0.033(5) 0.001(5) -0.014(4) -0.020(6)
C6 0.018(4) 0.062(6) 0.037(4) -0.006(4) 0.011(4) 0.007(4)
C8 0.019(4) 0.049(5) 0.030(4) -0.008(4) 0.011(3) -0.002(3)
C9 0.016(4) 0.054(6) 0.041(5) -0.007(4) 0.014(3) -0.001(4)
C10 0.011(2) 0.067(4) 0.027(3) 0.000 0.003(2) 0.000
S1 0.0553(11) 0.0448(9) 0.0482(9) 0.000 0.0181(8) 0.000
F1 0.099(5) 0.175(7) 0.075(4) 0.000 0.058(4) 0.000
O1 0.106(4) 0.094(4) 0.108(4) -0.039(3) 0.050(4) -0.050(3)
F2 0.127(5) 0.171(6) 0.089(3) -0.046(3) 0.032(3) -0.071(4)
O2 0.083(5) 0.089(5) 0.099(5) 0.000 0.062(4) 0.000
C11 0.045(5) 0.098(7) 0.058(5) 0.000 0.016(4) 0.000

loop_
_atom_type_symbol
_atom_type_description
_atom_type_scat_dispersion_real
_atom_type_scat_dispersion_imag
_atom_type_scat_source
Ag Ag 0.0782 3.3823 'International Tables Vol C Tables 4.2.6.8 and 6.1.1.4'
C C 0.0137 0.0067 'International Tables Vol C Tables 4.2.6.8 and 6.1.1.4'
F F 0.0583 0.0400 'International Tables Vol C Tables 4.2.6.8 and 6.1.1.4'
N N 0.0241 0.0134 'International Tables Vol C Tables 4.2.6.8 and 6.1.1.4'
O O 0.0389 0.0241 'International Tables Vol C Tables 4.2.6.8 and 6.1.1.4'
S S 0.2925 0.4295 'International Tables Vol C Tables 4.2.6.8 and 6.1.1.4'
H H 0.0000 0.0000 'International Tables Vol C Tables 4.2.6.8 and 6.1.1.4'

loop_
_geom_angle_atom_site_label_1
_geom_angle_atom_site_label_2
_geom_angle_atom_site_label_3
_geom_angle
_geom_angle_site_symmetry_1
_geom_angle_site_symmetry_3
_geom_angle_publ_flag
N1 Ag1 N1 180.0 . 7_666 ?
C1 N1 Ag1 126.2(4) . . ?
C1 N1 C2 105.4(5) . . ?
C2 N1 Ag1 128.2(4) . . ?
N1 C1 H1 124.2 . . ?
N1 C1 N2 111.7(6) . . ?
N2 C1 H1 124.2 . . ?
C1 N2 C3 106.4(5) . . ?
C1 N2 C4 126.2(7) . . ?
C1 N2 C4A 124.8(6) . . ?
C3 N2 C4 126.3(7) . . ?
C3 N2 C4A 127.6(6) . . ?
N1 C2 H2 125.2 . . ?
C3 C2 N1 109.5(5) . . ?
C3 C2 H2 125.2 . . ?
N2 C3 H3 126.5 . . ?
C2 C3 N2 106.9(5) . . ?
C2 C3 H3 126.5 . . ?
C5 C4 N2 112.5(10) . . ?
C9 C4 N2 124.0(10) . . ?
C9 C4 C5 123.2(10) . . ?
C4 C5 H5 121.4 . . ?
C6 C5 C4 117.3(9) . . ?
C6 C5 H5 121.4 . . ?
C4A C5A H5A 120.0 . . ?
C4A C5A C6A 120.0 . . ?
C6A C5A H5A 120.0 . . ?
C5A C4A N2 108.9(5) . . ?
C9A C4A N2 130.0(5) . . ?
C9A C4A C5A 120.0 . . ?
C4A C9A H9A 120.0 . . ?
C4A C9A C8A 120.0 . . ?
C8A C9A H9A 120.0 . . ?
C9A C8A H8A 120.0 . . ?
C9A C8A C7 120.0 . . ?
C7 C8A H8A 120.0 . . ?
C8A C7 C6A 120.0 . . ?
C8A C7 C10 118.1(3) . . ?
C6A C7 C10 121.9(3) . . ?
C6 C7 C8 111.8(6) . . ?
C6 C7 C10 125.6(5) . . ?
C8 C7 C10 118.8(4) . . ?
C5A C6A H6A 120.0 . . ?
C7 C6A C5A 120.0 . . ?
C7 C6A H6A 120.0 . . ?
C5 C6 C7 123.6(8) . . ?
C5 C6 H6 118.2 . . ?
C7 C6 H6 118.2 . . ?
C7 C8 H8 119.1 . . ?
C9 C8 C7 121.7(7) . . ?
C9 C8 H8 119.1 . . ?
C4 C9 C8 119.2(8) . . ?
C4 C9 H9 120.4 . . ?
C8 C9 H9 120.4 . . ?
C7 C10 C7 116.6(7) 2 . ?
C10 C10 C7 121.7(3) 5_565 . ?
C10 C10 C7 121.7(5) 5_565 2 ?
O1 S1 O1 121.4(6) . 6_565 ?
O1 S1 O2 112.0(3) 6_565 . ?
O1 S1 O2 112.0(3) . . ?
O1 S1 C11 103.1(3) . . ?
O1 S1 C11 103.1(3) 6_565 . ?
O2 S1 C11 102.4(4) . . ?
F1 C11 S1 113.6(7) . . ?
F1 C11 F2 107.0(6) . . ?
F1 C11 F2 107.0(6) . 6_565 ?
F2 C11 S1 111.8(5) . . ?
F2 C11 S1 111.8(5) 6_565 . ?
F2 C11 F2 105.3(9) . 6_565 ?

loop_
_geom_bond_atom_site_label_1
_geom_bond_atom_site_label_2
_geom_bond_distance
_geom_bond_site_symmetry_2
_geom_bond_publ_flag
Ag1 N1 2.119(5) . ?
Ag1 N1 2.119(5) 7_666 ?
N1 C1 1.318(7) . ?
N1 C2 1.363(8) . ?
C1 H1 0.9500 . ?
C1 N2 1.331(8) . ?
N2 C3 1.368(7) . ?
N2 C4 1.441(12) . ?
N2 C4A 1.483(6) . ?
C2 H2 0.9500 . ?
C2 C3 1.338(7) . ?
C3 H3 0.9500 . ?
C4 C5 1.407(16) . ?
C4 C9 1.323(16) . ?
C5 H5 0.9500 . ?
C5 C6 1.376(14) . ?
C5A H5A 0.9500 . ?
C5A C4A 1.3900 . ?
C5A C6A 1.3900 . ?
C4A C9A 1.3900 . ?
C9A H9A 0.9500 . ?
C9A C8A 1.3900 . ?
C8A H8A 0.9500 . ?
C8A C7 1.3900 . ?
C7 C6A 1.3900 . ?
C7 C6 1.420(11) . ?
C7 C8 1.472(9) . ?
C7 C10 1.485(5) . ?
C6A H6A 0.9500 . ?
C6 H6 0.9500 . ?
C8 H8 0.9500 . ?
C8 C9 1.389(12) . ?
C9 H9 0.9500 . ?
C10 C10 1.347(14) 5_565 ?
S1 O1 1.392(5) . ?
S1 O1 1.392(5) 6_565 ?
S1 O2 1.456(7) . ?
S1 C11 1.802(9) . ?
F1 C11 1.283(11) . ?
F2 C11 1.312(7) . ?

loop_
_geom_torsion_atom_site_label_1
_geom_torsion_atom_site_label_2
_geom_torsion_atom_site_label_3
_geom_torsion_atom_site_label_4
_geom_torsion
_geom_torsion_site_symmetry_1
_geom_torsion_site_symmetry_2
_geom_torsion_site_symmetry_3
_geom_torsion_site_symmetry_4
_geom_torsion_publ_flag
Ag1 N1 C1 N2 -175.9(4) . . . . ?
Ag1 N1 C2 C3 175.5(4) . . . . ?
N1 C1 N2 C3 0.6(8) . . . . ?
N1 C1 N2 C4 169.6(8) . . . . ?
N1 C1 N2 C4A -167.6(6) . . . . ?
N1 C2 C3 N2 0.1(7) . . . . ?
C1 N1 C2 C3 0.3(7) . . . . ?
C1 N2 C3 C2 -0.4(7) . . . . ?
C1 N2 C4 C5 143.2(10) . . . . ?
C1 N2 C4 C9 -31.1(17) . . . . ?
C1 N2 C4A C5A -132.8(6) . . . . ?
C1 N2 C4A C9A 34.8(11) . . . . ?
N2 C4 C5 C6 -171.5(9) . . . . ?
N2 C4 C9 C8 170.2(10) . . . . ?
N2 C4A C9A C8A -166.5(8) . . . . ?
C2 N1 C1 N2 -0.6(8) . . . . ?
C3 N2 C4 C5 -50.0(14) . . . . ?
C3 N2 C4 C9 135.8(11) . . . . ?
C3 N2 C4A C5A 61.5(7) . . . . ?
C3 N2 C4A C9A -130.9(7) . . . . ?
C4 N2 C3 C2 -169.4(8) . . . . ?
C4 C5 C6 C7 10.2(15) . . . . ?
C5 C4 C9 C8 -3.4(18) . . . . ?
C5A C4A C9A C8A 0.0 . . . . ?
C4A N2 C3 C2 167.4(6) . . . . ?
C4A C5A C6A C7 0.0 . . . . ?
C4A C9A C8A C7 0.0 . . . . ?
C9A C8A C7 C6A 0.0 . . . . ?
C9A C8A C7 C10 -178.2(5) . . . . ?
C8A C7 C6A C5A 0.0 . . . . ?
C8A C7 C10 C7 135.7(7) . . . 2 ?
C8A C7 C10 C10 -44.3(4) . . . 5_565 ?
C7 C8 C9 C4 -8.3(15) . . . . ?
C6A C5A C4A N2 169.1(7) . . . . ?
C6A C5A C4A C9A 0.0 . . . . ?
C6A C7 C10 C7 -42.5(6) . . . 2 ?
C6A C7 C10 C10 137.5(4) . . . 5_565 ?
C6 C7 C8 C9 18.9(11) . . . . ?
C6 C7 C10 C7 34.0(6) . . . 2 ?
C6 C7 C10 C10 -146.0(5) . . . 5_565 ?
C8 C7 C6 C5 -19.9(11) . . . . ?
C8 C7 C10 C7 -122.1(7) . . . 2 ?
C8 C7 C10 C10 57.9(6) . . . 5_565 ?
C9 C4 C5 C6 2.9(19) . . . . ?
C10 C7 C6A C5A 178.1(5) . . . . ?
C10 C7 C6 C5 -177.5(7) . . . . ?
C10 C7 C8 C9 178.2(7) . . . . ?
O1 S1 C11 F1 -63.6(3) 6_565 . . . ?
O1 S1 C11 F1 63.6(3) . . . . ?
O1 S1 C11 F2 -175.3(6) . . . . ?
O1 S1 C11 F2 175.3(6) 6_565 . . 6_565 ?
O1 S1 C11 F2 -57.6(7) . . . 6_565 ?
O1 S1 C11 F2 57.6(7) 6_565 . . . ?
O2 S1 C11 F1 180.000(1) . . . . ?
O2 S1 C11 F2 58.9(6) . . . 6_565 ?
O2 S1 C11 F2 -58.9(6) . . . . ?
